data_7209640
loop_
_publ_author_name
'Liu, Guang-Zhen'
'Li, Xiao-Dong'
'Li, Xiao-Ling'
'Wang, Li-Ya'

_publ_section_title
;
 Structural and fluorescent regulation of Cd(ii) coordination polymers
 with homoterephthalate by N-donor second ligands
;
_journal_issue 13
_journal_name_full CrystEngComm
_journal_page_first 2428
_journal_paper_doi 10.1039/c3ce26781d
_journal_volume 15
_journal_year 2013
_chemical_formula_sum 'C9 H2 Cd O5'
_chemical_formula_weight 302.51
_chemical_name_systematic
;
?
;
_space_group_IT_number 14
_symmetry_cell_setting monoclinic
_symmetry_space_group_name_Hall '-P 2ybc'
_symmetry_space_group_name_H-M 'P 1 21/c 1'
_atom_sites_solution_hydrogens geom
_atom_sites_solution_primary direct
_atom_sites_solution_secondary difmap
_audit_creation_method SHELXL-97
_cell_angle_alpha 90.00
_cell_angle_beta 109.318(2)
_cell_angle_gamma 90.00
_cell_formula_units_Z 4
_cell_length_a 10.7549(19)
_cell_length_b 12.012(2)
_cell_length_c 7.6348(14)
_cell_measurement_reflns_used 5246
_cell_measurement_temperature 296(2)
_cell_measurement_theta_max 28.21
_cell_measurement_theta_min 2.63
_cell_volume 930.8(3)
_computing_cell_refinement 'Bruker SMART'
_computing_data_collection 'Bruker SMART'
_computing_data_reduction 'Bruker SAINT'
_computing_molecular_graphics 'Bruker SHELXTL'
_computing_publication_material 'Bruker SHELXTL'
_computing_structure_refinement 'SHELXL-97 (Sheldrick, 1997)'
_computing_structure_solution 'SHELXS-97 (Sheldrick, 1990)'
_diffrn_ambient_temperature 296(2)
_diffrn_measured_fraction_theta_full 0.996
_diffrn_measured_fraction_theta_max 0.996
_diffrn_measurement_device_type 'CCD area detector'
_diffrn_measurement_method 'phi and omega scans'
_diffrn_radiation_monochromator graphite
_diffrn_radiation_source 'fine-focus sealed tube'
_diffrn_radiation_type MoK\a
_diffrn_radiation_wavelength 0.71073
_diffrn_reflns_av_R_equivalents 0.0171
_diffrn_reflns_av_sigmaI/netI 0.0146
_diffrn_reflns_limit_h_max 12
_diffrn_reflns_limit_h_min -12
_diffrn_reflns_limit_k_max 14
_diffrn_reflns_limit_k_min -14
_diffrn_reflns_limit_l_max 9
_diffrn_reflns_limit_l_min -9
_diffrn_reflns_number 6735
_diffrn_reflns_theta_full 25.49
_diffrn_reflns_theta_max 25.49
_diffrn_reflns_theta_min 2.63
_diffrn_standards_decay_% 0
_diffrn_standards_interval_count 0
_diffrn_standards_interval_time 0
_diffrn_standards_number 0
_exptl_absorpt_coefficient_mu 2.341
_exptl_absorpt_correction_T_max 0.6647
_exptl_absorpt_correction_T_min 0.5122
_exptl_absorpt_correction_type multi-scan
_exptl_absorpt_process_details sadabs
_exptl_crystal_colour colourless
_exptl_crystal_density_diffrn 2.159
_exptl_crystal_density_method 'not measured'
_exptl_crystal_description Block
_exptl_crystal_F_000 576
_exptl_crystal_size_max 0.33
_exptl_crystal_size_mid 0.21
_exptl_crystal_size_min 0.19
_refine_diff_density_max 0.303
_refine_diff_density_min -0.518
_refine_diff_density_rms 0.074
_refine_ls_extinction_method none
_refine_ls_goodness_of_fit_ref 1.058
_refine_ls_hydrogen_treatment constr
_refine_ls_matrix_type full
_refine_ls_number_parameters 136
_refine_ls_number_reflns 1729
_refine_ls_number_restraints 0
_refine_ls_restrained_S_all 1.058
_refine_ls_R_factor_all 0.0168
_refine_ls_R_factor_gt 0.0156
_refine_ls_shift/su_max 0.001
_refine_ls_shift/su_mean 0.000
_refine_ls_structure_factor_coef Fsqd
_refine_ls_weighting_details 'calc w=1/[\s^2^(Fo^2^)+(0.0221P)^2^+0.4795P] where P=(Fo^2^+2Fc^2^)/3'
_refine_ls_weighting_scheme calc
_refine_ls_wR_factor_gt 0.0390
_refine_ls_wR_factor_ref 0.0399
_reflns_number_gt 1631
_reflns_number_total 1729
_reflns_threshold_expression >2sigma(I)
_cod_data_source_file c3ce26781d.txt
_cod_data_source_block a
_cod_depositor_comments
;
The following automatic conversions were performed:

'_symmetry_cell_setting' value 'Monoclinic' changed to 'monoclinic'
according to /home/saulius/struct/CIF-dictionaries/cif_core.dic
dictionary named 'cif_core.dic' version 2.4.2 from 2011-04-26.

Automatic conversion script
Id: cif_fix_values 1891 2012-01-12 08:04:46Z andrius 
;
_cod_original_sg_symbol_H-M P2(1)/c
_cod_database_code 7209640

loop_
_symmetry_equiv_pos_as_xyz
'x, y, z'
'-x, y+1/2, -z+1/2'
'-x, -y, -z'
'x, -y-1/2, z-1/2'

loop_
_atom_site_label
_atom_site_type_symbol
_atom_site_fract_x
_atom_site_fract_y
_atom_site_fract_z
_atom_site_U_iso_or_equiv
_atom_site_adp_type
_atom_site_occupancy
_atom_site_symmetry_multiplicity
_atom_site_calc_flag
_atom_site_refinement_flags
Cd1 Cd 0.466181(13) 0.292374(11) 0.143696(18) 0.02013(7) Uani 1 1 d .
O1 O 0.52643(14) 0.15512(12) -0.04752(19) 0.0282(3) Uani 1 1 d .
O2 O 0.62223(15) 0.14954(13) 0.2523(2) 0.0319(4) Uani 1 1 d .
O3 O 1.26592(15) 0.26737(14) 0.1513(2) 0.0329(4) Uani 1 1 d .
O4 O 1.34211(13) 0.12934(12) 0.3530(2) 0.0273(3) Uani 1 1 d .
O5W O 0.62209(14) 0.40440(12) 0.1010(2) 0.0290(3) Uani 1 1 d .
H1W H 0.6240 0.3925 -0.0078 0.043 Uiso 1 1 d R
H2W H 0.6361 0.4729 0.1283 0.043 Uiso 1 1 d R
C1 C 0.61382(18) 0.11457(16) 0.0945(3) 0.0197(4) Uani 1 1 d .
C2 C 0.70863(19) 0.02701(17) 0.0730(3) 0.0239(4) Uani 1 1 d .
H2A H 0.6791 0.0004 -0.0541 0.029 Uiso 1 1 calc R
H2B H 0.7084 -0.0356 0.1531 0.029 Uiso 1 1 calc R
C3 C 0.84814(19) 0.07135(16) 0.1211(3) 0.0209(4) Uani 1 1 d .
C4 C 0.8760(2) 0.16522(18) 0.0333(3) 0.0285(5) Uani 1 1 d .
H4 H 0.8076 0.2040 -0.0520 0.034 Uiso 1 1 calc R
C5 C 1.0045(2) 0.20127(17) 0.0718(3) 0.0268(5) Uani 1 1 d .
H5 H 1.0217 0.2634 0.0109 0.032 Uiso 1 1 calc R
C6 C 1.10861(19) 0.14536(16) 0.2012(3) 0.0204(4) Uani 1 1 d .
C7 C 1.0804(2) 0.05251(18) 0.2906(3) 0.0288(5) Uani 1 1 d .
H7 H 1.1485 0.0145 0.3777 0.035 Uiso 1 1 calc R
C8 C 0.9517(2) 0.01640(18) 0.2505(3) 0.0288(5) Uani 1 1 d .
H8 H 0.9344 -0.0457 0.3114 0.035 Uiso 1 1 calc R
C9 C 1.2475(2) 0.18309(17) 0.2388(3) 0.0220(4) Uani 1 1 d .

loop_
_atom_site_aniso_label
_atom_site_aniso_U_11
_atom_site_aniso_U_22
_atom_site_aniso_U_33
_atom_site_aniso_U_23
_atom_site_aniso_U_13
_atom_site_aniso_U_12
Cd1 0.01551(9) 0.02535(10) 0.01909(10) -0.00038(5) 0.00514(6) -0.00072(5)
O1 0.0253(8) 0.0350(8) 0.0232(7) 0.0049(6) 0.0064(6) 0.0067(6)
O2 0.0342(9) 0.0410(9) 0.0214(7) -0.0009(7) 0.0104(6) 0.0091(7)
O3 0.0187(8) 0.0423(9) 0.0380(9) 0.0089(7) 0.0095(7) -0.0046(7)
O4 0.0162(7) 0.0298(7) 0.0313(8) -0.0055(6) 0.0017(6) 0.0016(6)
O5W 0.0314(8) 0.0316(8) 0.0256(8) -0.0053(6) 0.0116(6) -0.0123(6)
C1 0.0144(9) 0.0219(9) 0.0236(10) 0.0024(8) 0.0075(8) -0.0045(8)
C2 0.0198(10) 0.0220(10) 0.0304(11) -0.0009(8) 0.0091(8) 0.0003(8)
C3 0.0165(9) 0.0232(10) 0.0236(10) -0.0031(8) 0.0075(8) 0.0006(8)
C4 0.0190(10) 0.0314(11) 0.0312(11) 0.0081(9) 0.0028(9) 0.0012(9)
C5 0.0227(11) 0.0270(11) 0.0295(12) 0.0068(9) 0.0069(9) -0.0021(8)
C6 0.0162(9) 0.0255(10) 0.0205(10) -0.0029(8) 0.0075(8) 0.0003(8)
C7 0.0189(10) 0.0339(12) 0.0308(11) 0.0086(9) 0.0043(9) 0.0052(9)
C8 0.0239(11) 0.0272(11) 0.0363(12) 0.0097(9) 0.0115(9) 0.0004(9)
C9 0.0187(10) 0.0271(10) 0.0201(10) -0.0070(8) 0.0066(8) -0.0005(8)

loop_
_atom_type_symbol
_atom_type_description
_atom_type_scat_dispersion_real
_atom_type_scat_dispersion_imag
_atom_type_scat_source
C C 0.0033 0.0016 'International Tables Vol C Tables 4.2.6.8 and 6.1.1.4'
H H 0.0000 0.0000 'International Tables Vol C Tables 4.2.6.8 and 6.1.1.4'
O O 0.0106 0.0060 'International Tables Vol C Tables 4.2.6.8 and 6.1.1.4'
Cd Cd -0.8075 1.2024 'International Tables Vol C Tables 4.2.6.8 and 6.1.1.4'

loop_
_geom_angle_atom_site_label_1
_geom_angle_atom_site_label_2
_geom_angle_atom_site_label_3
_geom_angle
_geom_angle_site_symmetry_1
_geom_angle_site_symmetry_3
O3 Cd1 O5W 150.26(6) 1_455 .
O3 Cd1 O1 87.53(6) 1_455 4_566
O5W Cd1 O1 90.77(5) . 4_566
O3 Cd1 O2 118.89(6) 1_455 .
O5W Cd1 O2 90.47(6) . .
O1 Cd1 O2 85.02(5) 4_566 .
O3 Cd1 O4 79.97(5) 1_455 4_465
O5W Cd1 O4 80.99(5) . 4_465
O1 Cd1 O4 136.51(5) 4_566 4_465
O2 Cd1 O4 137.21(5) . 4_465
O3 Cd1 O1 112.49(6) 1_455 .
O5W Cd1 O1 87.67(5) . .
O1 Cd1 O1 139.15(6) 4_566 .
O2 Cd1 O1 54.20(5) . .
O4 Cd1 O1 83.45(5) 4_465 .
C1 O1 Cd1 148.18(13) . 4_565
C1 O1 Cd1 90.95(11) . .
Cd1 O1 Cd1 112.74(6) 4_565 .
C1 O2 Cd1 95.15(12) . .
C9 O3 Cd1 116.79(13) . 1_655
C9 O4 Cd1 120.90(12) . 4_666
Cd1 O5W H1W 107.5 . .
Cd1 O5W H2W 128.5 . .
H1W O5W H2W 110.1 . .
O2 C1 O1 119.30(18) . .
O2 C1 C2 120.12(18) . .
O1 C1 C2 120.57(17) . .
C1 C2 C3 112.21(16) . .
C1 C2 H2A 109.2 . .
C3 C2 H2A 109.2 . .
C1 C2 H2B 109.2 . .
C3 C2 H2B 109.2 . .
H2A C2 H2B 107.9 . .
C8 C3 C4 118.55(18) . .
C8 C3 C2 120.11(18) . .
C4 C3 C2 121.32(18) . .
C5 C4 C3 120.60(19) . .
C5 C4 H4 119.7 . .
C3 C4 H4 119.7 . .
C4 C5 C6 120.71(19) . .
C4 C5 H5 119.6 . .
C6 C5 H5 119.6 . .
C7 C6 C5 118.60(18) . .
C7 C6 C9 120.96(18) . .
C5 C6 C9 120.43(18) . .
C8 C7 C6 120.43(19) . .
C8 C7 H7 119.8 . .
C6 C7 H7 119.8 . .
C7 C8 C3 121.1(2) . .
C7 C8 H8 119.5 . .
C3 C8 H8 119.5 . .
O3 C9 O4 122.50(19) . .
O3 C9 C6 117.58(18) . .
O4 C9 C6 119.91(18) . .

loop_
_geom_bond_atom_site_label_1
_geom_bond_atom_site_label_2
_geom_bond_distance
_geom_bond_site_symmetry_2
Cd1 O3 2.1943(15) 1_455
Cd1 O5W 2.2560(14) .
Cd1 O1 2.3162(14) 4_566
Cd1 O2 2.3509(15) .
Cd1 O4 2.3733(14) 4_465
Cd1 O1 2.4280(15) .
O1 C1 1.273(2) .
O1 Cd1 2.3162(14) 4_565
O2 C1 1.251(2) .
O3 C9 1.264(3) .
O3 Cd1 2.1943(15) 1_655
O4 C9 1.275(2) .
O4 Cd1 2.3733(14) 4_666
O5W H1W 0.8500 .
O5W H2W 0.8500 .
C1 C2 1.511(3) .
C2 C3 1.518(3) .
C2 H2A 0.9700 .
C2 H2B 0.9700 .
C3 C8 1.387(3) .
C3 C4 1.394(3) .
C4 C5 1.384(3) .
C4 H4 0.9300 .
C5 C6 1.395(3) .
C5 H5 0.9300 .
C6 C7 1.392(3) .
C6 C9 1.495(3) .
C7 C8 1.385(3) .
C7 H7 0.9300 .
C8 H8 0.9300 .

loop_
_geom_hbond_atom_site_label_D
_geom_hbond_atom_site_label_H
_geom_hbond_atom_site_label_A
_geom_hbond_distance_DH
_geom_hbond_distance_HA
_geom_hbond_distance_DA
_geom_hbond_angle_DHA
_geom_hbond_site_symmetry_A
O5W H1W O2 0.85 1.89 2.741(2) 173.9 4_565
O5W H2W O4 0.85 1.89 2.735(2) 170.7 2_755

loop_
_geom_torsion_atom_site_label_1
_geom_torsion_atom_site_label_2
_geom_torsion_atom_site_label_3
_geom_torsion_atom_site_label_4
_geom_torsion
_geom_torsion_site_symmetry_1
_geom_torsion_site_symmetry_4
O3 Cd1 O1 C1 -113.83(11) 1_455 .
O5W Cd1 O1 C1 88.69(11) . .
O1 Cd1 O1 C1 0.21(15) 4_566 .
O2 Cd1 O1 C1 -3.58(10) . .
O4 Cd1 O1 C1 169.88(11) 4_465 .
O3 Cd1 O1 Cd1 87.97(7) 1_455 4_565
O5W Cd1 O1 Cd1 -69.51(7) . 4_565
O1 Cd1 O1 Cd1 -157.99(5) 4_566 4_565
O2 Cd1 O1 Cd1 -161.77(9) . 4_565
O4 Cd1 O1 Cd1 11.69(6) 4_465 4_565
O3 Cd1 O2 C1 101.74(12) 1_455 .
O5W Cd1 O2 C1 -83.13(12) . .
O1 Cd1 O2 C1 -173.86(12) 4_566 .
O4 Cd1 O2 C1 -5.93(16) 4_465 .
O1 Cd1 O2 C1 3.66(11) . .
Cd1 O2 C1 O1 -6.49(19) . .
Cd1 O2 C1 C2 172.12(15) . .
Cd1 O1 C1 O2 145.7(2) 4_565 .
Cd1 O1 C1 O2 6.26(18) . .
Cd1 O1 C1 C2 -32.9(3) 4_565 .
Cd1 O1 C1 C2 -172.35(15) . .
O2 C1 C2 C3 -68.7(2) . .
O1 C1 C2 C3 109.9(2) . .
C1 C2 C3 C8 126.4(2) . .
C1 C2 C3 C4 -55.6(3) . .
C8 C3 C4 C5 1.3(3) . .
C2 C3 C4 C5 -176.7(2) . .
C3 C4 C5 C6 -0.9(3) . .
C4 C5 C6 C7 0.0(3) . .
C4 C5 C6 C9 178.5(2) . .
C5 C6 C7 C8 0.4(3) . .
C9 C6 C7 C8 -178.1(2) . .
C6 C7 C8 C3 0.1(4) . .
C4 C3 C8 C7 -0.9(3) . .
C2 C3 C8 C7 177.1(2) . .
Cd1 O3 C9 O4 16.1(3) 1_655 .
Cd1 O3 C9 C6 -162.53(13) 1_655 .
Cd1 O4 C9 O3 70.9(2) 4_666 .
Cd1 O4 C9 C6 -110.50(17) 4_666 .
C7 C6 C9 O3 179.31(19) . .
C5 C6 C9 O3 0.9(3) . .
C7 C6 C9 O4 0.6(3) . .
C5 C6 C9 O4 -177.82(19) . .
